data_1531238
loop_
_publ_author_name
'Boujelben, W.'
'Ellouze, M.'
'Cheikhrouhou, A.'
'Pierre, J.'
'Cai, Q.'
'Yelon, W.B.'
'Shimizu, K.'
'Dubourdieu, C.'

_publ_section_title
;
 Neutron diffraction, NMR and magneto-transport properties in the Pr0.6
 Sr0.4 Mn O3 perovskite manganite
;
_journal_name_full 'Journal of Alloys Compd.'
_journal_page_first 1
_journal_page_last 8
_journal_volume 334
_journal_year 2002
_chemical_formula_sum 'Mn O3 Pr0.6 Sr0.4'
_chemical_name_systematic '(Pr0.6 Sr0.4) (Mn O3)'
_space_group_IT_number 15
_symmetry_space_group_name_Hall '-I 2ya'
_symmetry_space_group_name_H-M 'I 1 2/a 1'
_cell_angle_alpha 90
_cell_angle_beta 90
_cell_angle_gamma 90
_cell_formula_units_Z 4
_cell_length_a 7.7758
_cell_length_b 5.3981
_cell_length_c 5.3975
_cell_volume 226.558
_citation_journal_id_ASTM JALCEU
_cod_data_source_file Boujelben_JALCEU_2002_398.cif
_cod_data_source_block Mn1O3Pr0.6Sr0.4
_cod_original_cell_volume 226.5576
_cod_original_sg_symbol_Hall '-C 2yc (x+z,y,-x)'
_cod_original_formula_sum 'Mn1 O3 Pr0.6 Sr0.4'
_cod_database_code 1531238

loop_
_symmetry_equiv_pos_as_xyz
x,y,z
-x+1/2,y,-z
-x,-y,-z
x-1/2,-y,z
x+1/2,y+1/2,z+1/2
-x+1,y+1/2,-z+1/2
-x+1/2,-y+1/2,-z+1/2
x,-y+1/2,z+1/2

loop_
_atom_site_label
_atom_site_type_symbol
_atom_site_fract_x
_atom_site_fract_y
_atom_site_fract_z
_atom_site_occupancy
_atom_site_U_iso_or_equiv
Sr1 Sr+2 0.25 -0.0017 0 0.4 0.0
O1 O-2 0.25 0.4782 0 1 0.0
O2 O-2 0.4946 0.7088 0.291 1 0.0
Mn1 Mn+3 0 0.5 0 1 0.0
Pr1 Pr+3 0.25 -0.0017 0 0.6 0.0
